data_4029978
loop_
_publ_author_name
'Ganapathi, Emandi'
'Lee, Way-Zen'
'Ravikanth, Mangalampalli'

_publ_section_title
;
 Stable nonaromatic [20]dithiaporphyrin (2.1.1.1) macrocycles: synthesis,
 structure, spectral, electrochemical, and metal ion sensing studies.
;
_journal_issue 20
_journal_name_full 'The Journal of organic chemistry'
_journal_page_first 9603
_journal_page_last 9612
_journal_paper_doi 10.1021/jo501724d
_journal_volume 79
_journal_year 2014
_chemical_formula_moiety 'C44 H36 N2 O2 S2'
_chemical_formula_sum 'C44 H36 N2 O2 S2'
_chemical_formula_weight 688.87
_chemical_name_systematic
;
 ?
;
_space_group_IT_number 2
_symmetry_cell_setting triclinic
_symmetry_space_group_name_Hall '-P 1'
_symmetry_space_group_name_H-M 'P -1'
_atom_sites_solution_hydrogens geom
_atom_sites_solution_primary direct
_atom_sites_solution_secondary difmap
_audit_creation_method SHELXL-97
_cell_angle_alpha 72.135(5)
_cell_angle_beta 74.147(6)
_cell_angle_gamma 82.734(6)
_cell_formula_units_Z 2
_cell_length_a 11.094(4)
_cell_length_b 12.716(4)
_cell_length_c 13.616(5)
_cell_measurement_reflns_used 0
_cell_measurement_temperature 200(2)
_cell_measurement_theta_max 0
_cell_measurement_theta_min 0
_cell_volume 1756.8(11)
_computing_molecular_graphics 'Ortep-3 for Windows (Farrugia, 1997)'
_computing_publication_material 'WinGX publication routines (Farrugia, 1999)'
_computing_structure_refinement 'SHELXL-97 (Sheldrick, 1997)'
_computing_structure_solution 'SHELXS-86 (Sheldrick, 1986)'
_diffrn_ambient_temperature 200(2)
_diffrn_measured_fraction_theta_full 0.991
_diffrn_measured_fraction_theta_max 0.991
_diffrn_radiation_monochromator graphite
_diffrn_radiation_source 'fine-focus sealed tube'
_diffrn_radiation_type MoK\a
_diffrn_radiation_wavelength 0.71073
_diffrn_reflns_av_R_equivalents 0.0734
_diffrn_reflns_av_sigmaI/netI 0.1122
_diffrn_reflns_limit_h_max 13
_diffrn_reflns_limit_h_min -12
_diffrn_reflns_limit_k_max 13
_diffrn_reflns_limit_k_min -15
_diffrn_reflns_limit_l_max 16
_diffrn_reflns_limit_l_min -15
_diffrn_reflns_number 14556
_diffrn_reflns_theta_full 25.01
_diffrn_reflns_theta_max 25.01
_diffrn_reflns_theta_min 1.62
_exptl_absorpt_coefficient_mu 0.193
_exptl_absorpt_correction_T_max 0.9847
_exptl_absorpt_correction_T_min 0.9497
_exptl_absorpt_correction_type multi-scan
_exptl_crystal_colour blue(dark)
_exptl_crystal_density_diffrn 1.302
_exptl_crystal_density_method 'not measured'
_exptl_crystal_description prism
_exptl_crystal_F_000 724
_exptl_crystal_size_max 0.27
_exptl_crystal_size_mid 0.13
_exptl_crystal_size_min 0.08
_refine_diff_density_max 0.280
_refine_diff_density_min -0.278
_refine_diff_density_rms 0.061
_refine_ls_extinction_method none
_refine_ls_goodness_of_fit_ref 1.000
_refine_ls_hydrogen_treatment constr
_refine_ls_matrix_type full
_refine_ls_number_parameters 451
_refine_ls_number_reflns 6134
_refine_ls_number_restraints 0
_refine_ls_restrained_S_all 1.000
_refine_ls_R_factor_all 0.1486
_refine_ls_R_factor_gt 0.0660
_refine_ls_shift/su_max 0.001
_refine_ls_shift/su_mean 0.000
_refine_ls_structure_factor_coef Fsqd
_refine_ls_weighting_details 'calc w=1/[\s^2^(Fo^2^)+(0.0968P)^2^+0.0000P] where P=(Fo^2^+2Fc^2^)/3'
_refine_ls_weighting_scheme calc
_refine_ls_wR_factor_gt 0.1546
_refine_ls_wR_factor_ref 0.2058
_reflns_number_gt 3131
_reflns_number_total 6134
_reflns_threshold_expression >2sigma(I)
_cod_data_source_file Tolyl.cif
_cod_data_source_block a14665
_cod_depositor_comments 'Adding full bibliography for 4029978--4029979.cif.'
_cod_database_code 4029978

loop_
_symmetry_equiv_pos_as_xyz
'x, y, z'
'-x, -y, -z'

loop_
_atom_site_label
_atom_site_type_symbol
_atom_site_fract_x
_atom_site_fract_y
_atom_site_fract_z
_atom_site_U_iso_or_equiv
_atom_site_adp_type
_atom_site_occupancy
_atom_site_symmetry_multiplicity
_atom_site_calc_flag
_atom_site_refinement_flags
C1 C 0.7874(5) 0.0910(4) -0.0829(4) 0.0495(12) Uani 1 1 d .
C2 C 0.7240(5) 0.1727(5) -0.1432(4) 0.0630(15) Uani 1 1 d .
H2 H 0.6950 0.1635 -0.1994 0.076 Uiso 1 1 calc R
C3 C 0.7054(5) 0.2709(4) -0.1150(4) 0.0606(14) Uani 1 1 d .
H3 H 0.6615 0.3344 -0.1494 0.073 Uiso 1 1 calc R
C4 C 0.7566(4) 0.2676(4) -0.0324(3) 0.0438(12) Uani 1 1 d .
C5 C 0.7642(4) 0.3582(3) 0.0069(3) 0.0434(12) Uani 1 1 d .
C6 C 0.7319(4) 0.4713(3) -0.0561(3) 0.0449(12) Uani 1 1 d .
C7 C 0.7872(5) 0.5145(4) -0.1619(4) 0.0723(17) Uani 1 1 d .
H7 H 0.8478 0.4704 -0.1981 0.087 Uiso 1 1 calc R
C8 C 0.7569(6) 0.6211(4) -0.2175(4) 0.0781(18) Uani 1 1 d .
H8 H 0.7972 0.6497 -0.2907 0.094 Uiso 1 1 calc R
C9 C 0.6688(5) 0.6852(4) -0.1668(4) 0.0536(14) Uani 1 1 d .
C10 C 0.5523(6) 0.8568(4) -0.1817(5) 0.094(2) Uani 1 1 d .
H10A H 0.5470 0.9295 -0.2332 0.141 Uiso 1 1 calc R
H10B H 0.5704 0.8659 -0.1183 0.141 Uiso 1 1 calc R
H10C H 0.4723 0.8212 -0.1613 0.141 Uiso 1 1 calc R
C11 C 0.6098(5) 0.6440(3) -0.0618(4) 0.0490(12) Uani 1 1 d .
H11 H 0.5477 0.6878 -0.0264 0.059 Uiso 1 1 calc R
C12 C 0.6418(4) 0.5373(3) -0.0074(4) 0.0464(12) Uani 1 1 d .
H12 H 0.6005 0.5086 0.0656 0.056 Uiso 1 1 calc R
C13 C 0.8022(4) 0.3497(3) 0.0977(3) 0.0417(11) Uani 1 1 d .
C14 C 0.8447(5) 0.4397(3) 0.1213(4) 0.0510(13) Uani 1 1 d .
H14 H 0.8503 0.5143 0.0781 0.061 Uiso 1 1 calc R
C15 C 0.8749(5) 0.3989(3) 0.2149(4) 0.0509(13) Uani 1 1 d .
H15 H 0.9088 0.4379 0.2498 0.061 Uiso 1 1 calc R
C16 C 0.8455(4) 0.2833(3) 0.2522(4) 0.0418(11) Uani 1 1 d .
C17 C 0.8465(4) 0.2137(3) 0.3567(3) 0.0393(11) Uani 1 1 d .
C18 C 0.8872(4) 0.2592(3) 0.4302(3) 0.0418(12) Uani 1 1 d .
C19 C 0.8134(6) 0.3295(5) 0.4821(5) 0.094(2) Uani 1 1 d .
H19 H 0.7333 0.3536 0.4687 0.113 Uiso 1 1 calc R
C20 C 0.8514(6) 0.3670(6) 0.5535(6) 0.109(3) Uani 1 1 d .
H20 H 0.7963 0.4145 0.5894 0.131 Uiso 1 1 calc R
C21 C 0.9670(5) 0.3365(4) 0.5734(4) 0.0585(14) Uani 1 1 d .
C22 C 1.0085(6) 0.3773(6) 0.6514(5) 0.096(2) Uani 1 1 d .
H22A H 0.9424 0.4267 0.6800 0.145 Uiso 1 1 calc R
H22B H 1.0854 0.4176 0.6151 0.145 Uiso 1 1 calc R
H22C H 1.0245 0.3141 0.7099 0.145 Uiso 1 1 calc R
C23 C 1.0407(5) 0.2670(4) 0.5220(4) 0.0563(14) Uani 1 1 d .
H23 H 1.1212 0.2438 0.5348 0.068 Uiso 1 1 calc R
C24 C 1.0023(5) 0.2291(4) 0.4519(4) 0.0532(13) Uani 1 1 d .
H24 H 1.0573 0.1805 0.4173 0.064 Uiso 1 1 calc R
C25 C 0.8019(4) 0.1092(3) 0.3986(3) 0.0419(12) Uani 1 1 d .
C26 C 0.7847(4) 0.0415(3) 0.5057(3) 0.0452(12) Uani 1 1 d .
H26 H 0.8093 0.0584 0.5605 0.054 Uiso 1 1 calc R
C27 C 0.7286(4) -0.0494(4) 0.5168(4) 0.0478(13) Uani 1 1 d .
H27 H 0.7049 -0.1067 0.5815 0.057 Uiso 1 1 calc R
C28 C 0.7092(4) -0.0479(3) 0.4164(4) 0.0433(12) Uani 1 1 d .
C29 C 0.6593(4) -0.1266(3) 0.3924(4) 0.0440(12) Uani 1 1 d .
C30 C 0.5977(4) -0.2206(3) 0.4780(4) 0.0449(12) Uani 1 1 d .
C31 C 0.5176(5) -0.2076(4) 0.5718(4) 0.0574(14) Uani 1 1 d .
H31 H 0.4937 -0.1351 0.5781 0.069 Uiso 1 1 calc R
C32 C 0.4722(5) -0.2965(4) 0.6554(5) 0.0684(16) Uani 1 1 d .
H32 H 0.4195 -0.2854 0.7197 0.082 Uiso 1 1 calc R
C33 C 0.5022(5) -0.4002(4) 0.6466(4) 0.0597(14) Uani 1 1 d .
C34 C 0.4609(7) -0.5886(5) 0.7292(5) 0.096(2) Uani 1 1 d .
H34A H 0.4255 -0.6385 0.7997 0.144 Uiso 1 1 calc R
H34B H 0.5481 -0.6125 0.7030 0.144 Uiso 1 1 calc R
H34C H 0.4120 -0.5904 0.6798 0.144 Uiso 1 1 calc R
C35 C 0.5771(5) -0.4178(4) 0.5536(4) 0.0543(14) Uani 1 1 d .
H35 H 0.5958 -0.4907 0.5472 0.065 Uiso 1 1 calc R
C36 C 0.6252(5) -0.3269(3) 0.4689(4) 0.0508(13) Uani 1 1 d .
H36 H 0.6772 -0.3382 0.4045 0.061 Uiso 1 1 calc R
C37 C 0.6688(4) -0.1232(3) 0.2824(4) 0.0436(12) Uani 1 1 d .
C38 C 0.5765(5) -0.1279(4) 0.2362(4) 0.0522(13) Uani 1 1 d .
H38 H 0.4908 -0.1353 0.2740 0.063 Uiso 1 1 calc R
C39 C 0.6191(5) -0.1209(3) 0.1273(4) 0.0534(13) Uani 1 1 d .
H39 H 0.5646 -0.1213 0.0844 0.064 Uiso 1 1 calc R
C40 C 0.7440(5) -0.1137(3) 0.0895(4) 0.0488(13) Uani 1 1 d .
C41 C 0.8202(5) -0.1124(4) -0.0184(4) 0.0552(13) Uani 1 1 d .
C42 C 0.8761(5) -0.2246(4) -0.0297(5) 0.0707(16) Uani 1 1 d .
H42A H 0.8538 -0.2805 0.0395 0.106 Uiso 1 1 calc R
H42B H 0.9676 -0.2217 -0.0546 0.106 Uiso 1 1 calc R
H42C H 0.8430 -0.2440 -0.0813 0.106 Uiso 1 1 calc R
C43 C 0.8337(5) -0.0188(4) -0.0990(4) 0.0551(13) Uani 1 1 d .
C44 C 0.8968(6) -0.0170(5) -0.2128(4) 0.0770(17) Uani 1 1 d .
H44A H 0.8968 0.0593 -0.2588 0.116 Uiso 1 1 calc R
H44B H 0.8511 -0.0622 -0.2359 0.116 Uiso 1 1 calc R
H44C H 0.9834 -0.0468 -0.2175 0.116 Uiso 1 1 calc R
N1 N 0.8063(3) 0.2524(3) 0.1803(3) 0.0409(9) Uani 1 1 d .
N2 N 0.7584(3) 0.0520(2) 0.3458(3) 0.0411(10) Uani 1 1 d .
H2A H 0.7609 0.0745 0.2774 0.049 Uiso 1 1 calc R
O1 O 0.6487(4) 0.7906(3) -0.2280(3) 0.0763(12) Uani 1 1 d .
O2 O 0.4566(4) -0.4844(3) 0.7364(3) 0.0964(14) Uani 1 1 d .
S1 S 0.82484(13) 0.13791(9) 0.01028(10) 0.0552(4) Uani 1 1 d .
S2 S 0.81179(13) -0.11618(11) 0.18983(11) 0.0579(4) Uani 1 1 d .

loop_
_atom_site_aniso_label
_atom_site_aniso_U_11
_atom_site_aniso_U_22
_atom_site_aniso_U_33
_atom_site_aniso_U_23
_atom_site_aniso_U_13
_atom_site_aniso_U_12
C1 0.052(3) 0.065(3) 0.037(3) -0.018(2) -0.009(3) -0.017(3)
C2 0.072(4) 0.086(4) 0.045(3) -0.025(3) -0.024(3) -0.020(3)
C3 0.075(4) 0.064(3) 0.046(3) -0.008(3) -0.025(3) -0.012(3)
C4 0.041(3) 0.055(3) 0.035(3) -0.006(2) -0.011(2) -0.010(2)
C5 0.047(3) 0.042(2) 0.039(3) -0.004(2) -0.014(2) -0.007(2)
C6 0.045(3) 0.052(3) 0.030(3) -0.002(2) -0.005(2) -0.006(2)
C7 0.079(4) 0.068(3) 0.044(3) 0.000(3) 0.003(3) 0.008(3)
C8 0.092(5) 0.071(4) 0.037(3) 0.009(3) 0.010(3) 0.001(3)
C9 0.059(3) 0.047(3) 0.044(3) 0.010(2) -0.018(3) -0.007(2)
C10 0.116(6) 0.065(4) 0.073(4) 0.006(3) -0.020(4) 0.025(4)
C11 0.052(3) 0.050(3) 0.040(3) -0.004(2) -0.012(2) -0.003(2)
C12 0.050(3) 0.048(3) 0.030(3) 0.003(2) -0.004(2) -0.012(2)
C13 0.048(3) 0.035(2) 0.042(3) -0.006(2) -0.014(2) -0.006(2)
C14 0.064(4) 0.035(2) 0.054(3) -0.003(2) -0.024(3) -0.007(2)
C15 0.067(4) 0.038(2) 0.056(3) -0.010(2) -0.031(3) -0.009(2)
C16 0.043(3) 0.037(2) 0.047(3) -0.009(2) -0.016(2) -0.004(2)
C17 0.042(3) 0.036(2) 0.044(3) -0.015(2) -0.016(2) 0.003(2)
C18 0.049(3) 0.037(2) 0.044(3) -0.013(2) -0.020(2) 0.004(2)
C19 0.066(4) 0.143(6) 0.121(6) -0.103(5) -0.056(4) 0.054(4)
C20 0.081(5) 0.168(7) 0.139(6) -0.130(6) -0.060(5) 0.066(5)
C21 0.057(4) 0.077(3) 0.059(3) -0.041(3) -0.024(3) 0.012(3)
C22 0.075(5) 0.152(6) 0.109(5) -0.100(5) -0.042(4) 0.028(4)
C23 0.050(3) 0.068(3) 0.061(3) -0.030(3) -0.024(3) 0.009(3)
C24 0.056(3) 0.052(3) 0.063(3) -0.033(3) -0.021(3) 0.011(2)
C25 0.053(3) 0.035(2) 0.043(3) -0.014(2) -0.021(2) 0.006(2)
C26 0.057(3) 0.039(2) 0.037(3) -0.007(2) -0.017(2) 0.009(2)
C27 0.064(3) 0.040(3) 0.033(3) 0.000(2) -0.016(3) 0.003(2)
C28 0.047(3) 0.037(2) 0.044(3) -0.011(2) -0.012(2) 0.002(2)
C29 0.048(3) 0.041(3) 0.044(3) -0.007(2) -0.019(2) -0.005(2)
C30 0.035(3) 0.043(3) 0.054(3) -0.006(2) -0.014(3) -0.004(2)
C31 0.042(3) 0.054(3) 0.067(4) -0.014(3) -0.001(3) -0.005(2)
C32 0.059(4) 0.070(4) 0.069(4) -0.023(3) 0.005(3) -0.017(3)
C33 0.059(4) 0.064(3) 0.051(3) -0.003(3) -0.009(3) -0.026(3)
C34 0.155(7) 0.062(4) 0.078(5) -0.003(3) -0.049(5) -0.030(4)
C35 0.062(4) 0.043(3) 0.058(3) -0.006(3) -0.021(3) -0.012(2)
C36 0.059(3) 0.046(3) 0.047(3) -0.011(2) -0.014(3) -0.008(2)
C37 0.044(3) 0.032(2) 0.052(3) -0.006(2) -0.014(3) -0.006(2)
C38 0.048(3) 0.058(3) 0.043(3) -0.005(2) -0.007(3) -0.011(2)
C39 0.046(3) 0.054(3) 0.060(4) -0.009(3) -0.019(3) -0.008(2)
C40 0.058(4) 0.042(3) 0.051(3) -0.016(2) -0.015(3) -0.007(2)
C41 0.049(3) 0.060(3) 0.067(4) -0.032(3) -0.011(3) -0.014(3)
C42 0.062(4) 0.072(3) 0.093(4) -0.049(3) -0.011(3) -0.014(3)
C43 0.058(4) 0.068(3) 0.051(3) -0.030(3) -0.010(3) -0.021(3)
C44 0.083(4) 0.098(4) 0.058(4) -0.043(3) 0.001(3) -0.020(3)
N1 0.054(3) 0.0353(19) 0.034(2) -0.0059(16) -0.0144(19) -0.0067(17)
N2 0.060(3) 0.0309(18) 0.032(2) -0.0027(16) -0.017(2) -0.0020(17)
O1 0.094(3) 0.058(2) 0.052(2) 0.0148(18) -0.016(2) 0.003(2)
O2 0.128(4) 0.080(3) 0.064(3) -0.008(2) 0.007(3) -0.045(3)
S1 0.0723(10) 0.0491(7) 0.0556(8) -0.0181(6) -0.0311(8) -0.0024(6)
S2 0.0511(9) 0.0706(8) 0.0608(9) -0.0280(7) -0.0159(7) -0.0068(7)

loop_
_atom_type_symbol
_atom_type_description
_atom_type_scat_dispersion_real
_atom_type_scat_dispersion_imag
_atom_type_scat_source
C C 0.0033 0.0016 'International Tables Vol C Tables 4.2.6.8 and 6.1.1.4'
H H 0.0000 0.0000 'International Tables Vol C Tables 4.2.6.8 and 6.1.1.4'
N N 0.0061 0.0033 'International Tables Vol C Tables 4.2.6.8 and 6.1.1.4'
O O 0.0106 0.0060 'International Tables Vol C Tables 4.2.6.8 and 6.1.1.4'
S S 0.1246 0.1234 'International Tables Vol C Tables 4.2.6.8 and 6.1.1.4'

loop_
_geom_angle_atom_site_label_1
_geom_angle_atom_site_label_2
_geom_angle_atom_site_label_3
_geom_angle
C2 C1 C43 127.5(5)
C2 C1 S1 109.8(4)
C43 C1 S1 122.2(4)
C1 C2 C3 114.0(5)
C1 C2 H2 123.0
C3 C2 H2 123.0
C4 C3 C2 113.8(5)
C4 C3 H3 123.1
C2 C3 H3 123.1
C3 C4 C5 126.8(4)
C3 C4 S1 109.1(4)
C5 C4 S1 123.8(3)
C13 C5 C4 125.3(4)
C13 C5 C6 117.0(4)
C4 C5 C6 117.7(4)
C7 C6 C12 117.3(4)
C7 C6 C5 123.1(5)
C12 C6 C5 119.6(4)
C6 C7 C8 121.5(5)
C6 C7 H7 119.3
C8 C7 H7 119.3
C9 C8 C7 120.0(5)
C9 C8 H8 120.0
C7 C8 H8 120.0
C11 C9 C8 120.1(4)
C11 C9 O1 124.5(5)
C8 C9 O1 115.4(5)
O1 C10 H10A 109.5
O1 C10 H10B 109.5
H10A C10 H10B 109.5
O1 C10 H10C 109.5
H10A C10 H10C 109.5
H10B C10 H10C 109.5
C9 C11 C12 119.1(5)
C9 C11 H11 120.5
C12 C11 H11 120.5
C6 C12 C11 122.1(4)
C6 C12 H12 119.0
C11 C12 H12 119.0
C5 C13 N1 125.3(4)
C5 C13 C14 125.1(4)
N1 C13 C14 109.7(4)
C15 C14 C13 107.5(4)
C15 C14 H14 126.2
C13 C14 H14 126.2
C14 C15 C16 106.1(4)
C14 C15 H15 127.0
C16 C15 H15 127.0
N1 C16 C17 124.2(4)
N1 C16 C15 111.8(4)
C17 C16 C15 123.7(4)
C25 C17 C16 124.4(4)
C25 C17 C18 116.3(4)
C16 C17 C18 119.0(4)
C19 C18 C24 115.9(4)
C19 C18 C17 123.2(4)
C24 C18 C17 120.8(4)
C18 C19 C20 122.1(5)
C18 C19 H19 118.9
C20 C19 H19 118.9
C21 C20 C19 121.0(5)
C21 C20 H20 119.5
C19 C20 H20 119.5
C23 C21 C20 117.1(5)
C23 C21 C22 121.8(4)
C20 C21 C22 121.0(5)
C21 C22 H22A 109.5
C21 C22 H22B 109.5
H22A C22 H22B 109.5
C21 C22 H22C 109.5
H22A C22 H22C 109.5
H22B C22 H22C 109.5
C21 C23 C24 121.7(5)
C21 C23 H23 119.1
C24 C23 H23 119.1
C18 C24 C23 122.1(4)
C18 C24 H24 119.0
C23 C24 H24 119.0
N2 C25 C17 126.2(4)
N2 C25 C26 106.3(4)
C17 C25 C26 127.4(4)
C27 C26 C25 109.1(4)
C27 C26 H26 125.5
C25 C26 H26 125.5
C26 C27 C28 109.7(4)
C26 C27 H27 125.2
C28 C27 H27 125.2
C29 C28 N2 127.1(4)
C29 C28 C27 128.4(4)
N2 C28 C27 104.5(4)
C28 C29 C37 121.7(4)
C28 C29 C30 120.3(4)
C37 C29 C30 118.0(4)
C36 C30 C31 117.8(4)
C36 C30 C29 119.9(5)
C31 C30 C29 122.2(4)
C32 C31 C30 121.7(5)
C32 C31 H31 119.2
C30 C31 H31 119.2
C33 C32 C31 120.0(5)
C33 C32 H32 120.0
C31 C32 H32 120.0
C32 C33 O2 115.8(5)
C32 C33 C35 120.8(5)
O2 C33 C35 123.4(5)
O2 C34 H34A 109.5
O2 C34 H34B 109.5
H34A C34 H34B 109.5
O2 C34 H34C 109.5
H34A C34 H34C 109.5
H34B C34 H34C 109.5
C33 C35 C36 119.1(5)
C33 C35 H35 120.4
C36 C35 H35 120.4
C30 C36 C35 120.5(5)
C30 C36 H36 119.7
C35 C36 H36 119.7
C38 C37 C29 129.0(4)
C38 C37 S2 109.3(4)
C29 C37 S2 121.7(3)
C37 C38 C39 113.9(5)
C37 C38 H38 123.1
C39 C38 H38 123.1
C40 C39 C38 113.9(5)
C40 C39 H39 123.1
C38 C39 H39 123.1
C39 C40 C41 128.0(5)
C39 C40 S2 110.1(4)
C41 C40 S2 121.8(4)
C43 C41 C40 121.4(4)
C43 C41 C42 124.0(5)
C40 C41 C42 114.6(4)
C41 C42 H42A 109.5
C41 C42 H42B 109.5
H42A C42 H42B 109.5
C41 C42 H42C 109.5
H42A C42 H42C 109.5
H42B C42 H42C 109.5
C41 C43 C1 122.4(5)
C41 C43 C44 122.6(5)
C1 C43 C44 115.0(4)
C43 C44 H44A 109.5
C43 C44 H44B 109.5
H44A C44 H44B 109.5
C43 C44 H44C 109.5
H44A C44 H44C 109.5
H44B C44 H44C 109.5
C16 N1 C13 104.8(3)
C25 N2 C28 110.4(3)
C25 N2 H2A 124.8
C28 N2 H2A 124.8
C9 O1 C10 117.3(4)
C34 O2 C33 119.6(5)
C1 S1 C4 93.2(2)
C40 S2 C37 92.8(2)

loop_
_geom_bond_atom_site_label_1
_geom_bond_atom_site_label_2
_geom_bond_distance
C1 C2 1.362(6)
C1 C43 1.485(7)
C1 S1 1.719(5)
C2 C3 1.391(7)
C2 H2 0.9500
C3 C4 1.378(6)
C3 H3 0.9500
C4 C5 1.432(6)
C4 S1 1.723(4)
C5 C13 1.382(6)
C5 C6 1.488(5)
C6 C7 1.367(6)
C6 C12 1.382(6)
C7 C8 1.385(6)
C7 H7 0.9500
C8 C9 1.368(7)
C8 H8 0.9500
C9 C11 1.366(6)
C9 O1 1.371(5)
C10 O1 1.407(6)
C10 H10A 0.9800
C10 H10B 0.9800
C10 H10C 0.9800
C11 C12 1.385(5)
C11 H11 0.9500
C12 H12 0.9500
C13 N1 1.399(5)
C13 C14 1.442(6)
C14 C15 1.338(6)
C14 H14 0.9500
C15 C16 1.449(6)
C15 H15 0.9500
C16 N1 1.346(5)
C16 C17 1.429(6)
C17 C25 1.372(6)
C17 C18 1.485(6)
C18 C19 1.363(6)
C18 C24 1.370(6)
C19 C20 1.382(7)
C19 H19 0.9500
C20 C21 1.367(7)
C20 H20 0.9500
C21 C23 1.351(6)
C21 C22 1.507(7)
C22 H22A 0.9800
C22 H22B 0.9800
C22 H22C 0.9800
C23 C24 1.372(6)
C23 H23 0.9500
C24 H24 0.9500
C25 N2 1.372(5)
C25 C26 1.423(6)
C26 C27 1.330(6)
C26 H26 0.9500
C27 C28 1.436(6)
C27 H27 0.9500
C28 C29 1.361(6)
C28 N2 1.405(5)
C29 C37 1.461(6)
C29 C30 1.474(6)
C30 C36 1.383(6)
C30 C31 1.385(6)
C31 C32 1.367(7)
C31 H31 0.9500
C32 C33 1.351(7)
C32 H32 0.9500
C33 O2 1.376(6)
C33 C35 1.377(7)
C34 O2 1.353(6)
C34 H34A 0.9800
C34 H34B 0.9800
C34 H34C 0.9800
C35 C36 1.397(6)
C35 H35 0.9500
C36 H36 0.9500
C37 C38 1.355(6)
C37 S2 1.729(5)
C38 C39 1.406(6)
C38 H38 0.9500
C39 C40 1.343(6)
C39 H39 0.9500
C40 C41 1.478(7)
C40 S2 1.721(5)
C41 C43 1.340(6)
C41 C42 1.518(6)
C42 H42A 0.9800
C42 H42B 0.9800
C42 H42C 0.9800
C43 C44 1.510(7)
C44 H44A 0.9800
C44 H44B 0.9800
C44 H44C 0.9800
N2 H2A 0.8800
